data_4020344
loop_
_publ_author_name
'Michael P. Doyle'
'John P. Morgan'
'James C. Fettinger'
'Peter Y. Zavalij'
'John T. Colyer'
'Daren J. Timmons'
'Michael D. Carducci'

_journal_name_full 'Journal of Organic Chemistry'
_journal_page_first 5291
_journal_page_last 5301
_journal_paper_doi 10.1021/jo050609o
_journal_volume 70
_journal_year 2005
_chemical_formula_sum 'C66 H78 N9 O21 Rh2'
_chemical_formula_weight 1539.19
_space_group_IT_number 19
_symmetry_cell_setting orthorhombic
_symmetry_space_group_name_Hall 'P 2ac 2ab'
_symmetry_space_group_name_H-M 'P 21 21 21'
_cell_angle_alpha 90.00
_cell_angle_beta 90.00
_cell_angle_gamma 90.00
_cell_formula_units_Z 4
_cell_length_a 10.6025(4)
_cell_length_b 17.5485(6)
_cell_length_c 37.3067(13)
_cell_measurement_temperature 173(2)
_cell_volume 6941.2(4)
_diffrn_ambient_temperature 173(2)
_exptl_crystal_density_diffrn 1.473
_cod_depositor_comments
;
The following automatic conversions were performed:
'_symmetry_cell_setting' value 'Orthorhombic' changed to 'orthorhombic'
according to '/home/saulius/struct/CIF-dictionaries/cif_core.dic'
dictionary named 'cif_core.dic' version 2.4.1 from 2010-06-29.

Automatic conversion script
Id: cif_fix_enum 1527 2010-12-29 10:47:43Z saulius 
;
_cod_database_code 4020344

loop_
_symmetry_equiv_pos_as_xyz
'x, y, z'
'-x+1/2, -y, z+1/2'
'-x, y+1/2, -z+1/2'
'x+1/2, -y+1/2, -z'

loop_
_atom_site_label
_atom_site_type_symbol
_atom_site_fract_x
_atom_site_fract_y
_atom_site_fract_z
_atom_site_U_iso_or_equiv
_atom_site_adp_type
_atom_site_occupancy
_atom_site_symmetry_multiplicity
_atom_site_calc_flag
_atom_site_refinement_flags
_atom_site_disorder_assembly
_atom_site_disorder_group
Rh1 Rh 0.18112(4) 0.61477(3) 0.657022(12) 0.02383(12) Uani 1 1 d . . .
Rh2 Rh 0.10752(4) 0.52079(3) 0.612942(12) 0.02377(12) Uani 1 1 d . . .
C1 C 0.0026(5) 0.6738(3) 0.60754(15) 0.0259(13) Uani 1 1 d . . .
N1 N 0.0127(4) 0.6088(3) 0.59094(12) 0.0238(10) Uani 1 1 d . B .
O1 O 0.0561(4) 0.6939(2) 0.63641(11) 0.0289(9) Uani 1 1 d . . .
C2 C -0.1458(5) 0.6795(4) 0.56165(16) 0.0321(15) Uani 1 1 d . B .
H2A H -0.1496 0.7098 0.5393 0.039 Uiso 1 1 calc R . .
H2B H -0.2321 0.6633 0.5684 0.039 Uiso 1 1 calc R . .
N2 N -0.0858(4) 0.7223(3) 0.59057(12) 0.0275(11) Uani 1 1 d . . .
C3 C -0.0581(6) 0.6110(4) 0.55754(14) 0.0294(13) Uani 1 1 d D . .
H3 H -0.1056 0.5627 0.5532 0.035 Uiso 1 1 calc R A 1
C4 C -0.1326(6) 0.7910(4) 0.60116(16) 0.0323(15) Uani 1 1 d . . .
O4 O -0.2268(5) 0.8168(3) 0.58475(13) 0.0488(13) Uani 1 1 d . . .
C5 C -0.0729(6) 0.8334(4) 0.62999(16) 0.0329(15) Uani 1 1 d . . .
H5 H 0.0126 0.8159 0.6378 0.040 Uiso 1 1 calc R . .
C6 C -0.1012(7) 0.9189(4) 0.63365(19) 0.0471(18) Uani 1 1 d . . .
H6 H -0.0891 0.9696 0.6254 0.056 Uiso 1 1 calc R . .
C7 C -0.1623(6) 0.8644(3) 0.65977(17) 0.0354(15) Uani 1 1 d . . .
H7 H -0.2540 0.8548 0.6555 0.043 Uiso 1 1 calc R . .
C8 C -0.1243(6) 0.8628(4) 0.69722(17) 0.0354(15) Uani 1 1 d . . .
C9 C -0.0661(7) 0.7995(4) 0.71279(18) 0.0434(17) Uani 1 1 d . . .
H9 H -0.0467 0.7562 0.6985 0.052 Uiso 1 1 calc R . .
C10 C -0.0365(7) 0.7995(5) 0.74895(19) 0.0485(18) Uani 1 1 d . . .
H10 H 0.0051 0.7564 0.7589 0.058 Uiso 1 1 calc R . .
C11 C -0.0648(7) 0.8583(5) 0.7702(2) 0.050(2) Uani 1 1 d . . .
H11 H -0.0467 0.8558 0.7951 0.060 Uiso 1 1 calc R . .
C12 C -0.1215(7) 0.9238(5) 0.75566(19) 0.0489(19) Uani 1 1 d . . .
H12 H -0.1384 0.9670 0.7703 0.059 Uiso 1 1 calc R . .
C13 C -0.1521(7) 0.9241(4) 0.7193(2) 0.0473(19) Uani 1 1 d . . .
H13 H -0.1932 0.9674 0.7095 0.057 Uiso 1 1 calc R . .
C14 C 0.0267(16) 0.6333(11) 0.5252(4) 0.042(5) Uani 0.62 1 d PD B 1
O14 O -0.0099(8) 0.6192(5) 0.4936(2) 0.0501(17) Uiso 0.62 1 d PD B 1
C15 C 0.2013(10) 0.6974(7) 0.5011(2) 0.038(3) Uani 0.62 1 d PD B 1
H15A H 0.2771 0.7234 0.5099 0.057 Uiso 0.62 1 calc PR B 1
H15B H 0.1494 0.7334 0.4875 0.057 Uiso 0.62 1 calc PR B 1
H15C H 0.2259 0.6549 0.4856 0.057 Uiso 0.62 1 calc PR B 1
O15 O 0.1302(7) 0.6687(5) 0.53111(18) 0.0387(18) Uani 0.62 1 d PD B 1
C14A C 0.026(3) 0.6124(13) 0.5250(6) 0.022(7) Uiso 0.38 1 d PD B 2
O14A O 0.0653(13) 0.5504(7) 0.5138(3) 0.0501(17) Uiso 0.38 1 d PD B 2
C15A C 0.148(2) 0.6849(14) 0.4881(5) 0.056(6) Uiso 0.38 1 d PD B 2
H15D H 0.2246 0.6568 0.4944 0.084 Uiso 0.38 1 calc PR B 2
H15E H 0.1687 0.7386 0.4839 0.084 Uiso 0.38 1 calc PR B 2
H15F H 0.1107 0.6631 0.4664 0.084 Uiso 0.38 1 calc PR B 2
O15A O 0.0568(17) 0.6794(9) 0.5177(4) 0.055(4) Uiso 0.38 1 d PD B 2
C16 C -0.0392(5) 0.5331(3) 0.67973(15) 0.0234(13) Uani 1 1 d . . .
N16 N -0.0333(4) 0.4997(3) 0.64776(12) 0.0268(11) Uani 1 1 d . . .
O16 O 0.0381(4) 0.5810(2) 0.69194(10) 0.0300(10) Uani 1 1 d . . .
C17 C -0.1966(6) 0.4410(4) 0.68153(15) 0.0327(14) Uani 1 1 d . . .
H17A H -0.2899 0.4438 0.6814 0.039 Uiso 1 1 calc R . .
H17B H -0.1700 0.3923 0.6926 0.039 Uiso 1 1 calc R . .
N17 N -0.1417(4) 0.5058(3) 0.70001(13) 0.0297(12) Uani 1 1 d . . .
C18 C -0.1419(5) 0.4499(4) 0.64313(16) 0.0307(15) Uani 1 1 d . . .
H18 H -0.1145 0.3992 0.6337 0.037 Uiso 1 1 calc R . .
C19 C -0.1858(6) 0.5272(4) 0.73281(15) 0.0322(13) Uani 1 1 d . . .
H19 H -0.1223 0.4935 0.7447 0.039 Uiso 1 1 calc R . .
C20 C -0.1305(6) 0.5947(4) 0.75091(16) 0.0337(15) Uani 1 1 d . . .
H20 H -0.0784 0.6298 0.7359 0.040 Uiso 1 1 calc R . .
C21 C -0.2073(6) 0.6305(5) 0.78095(17) 0.050(2) Uani 1 1 d . . .
H21A H -0.2030 0.6865 0.7838 0.060 Uiso 1 1 calc R . .
H21B H -0.2904 0.6076 0.7866 0.060 Uiso 1 1 calc R . .
C22 C -0.0914(6) 0.5850(4) 0.78990(17) 0.0408(16) Uani 1 1 d . . .
H22 H -0.1062 0.5336 0.8006 0.049 Uiso 1 1 calc R . .
C23 C 0.0238(6) 0.6267(4) 0.80264(16) 0.0367(15) Uani 1 1 d . . .
C24 C 0.0216(7) 0.6631(5) 0.8353(2) 0.057(2) Uani 1 1 d . . .
H24 H -0.0514 0.6603 0.8500 0.068 Uiso 1 1 calc R . .
C25 C 0.1283(9) 0.7045(6) 0.8469(2) 0.077(3) Uani 1 1 d . . .
H25 H 0.1246 0.7326 0.8687 0.092 Uiso 1 1 calc R . .
C26 C 0.2359(8) 0.7046(6) 0.8273(2) 0.074(3) Uani 1 1 d . . .
H26 H 0.3077 0.7321 0.8354 0.089 Uiso 1 1 calc R . .
C27 C 0.2408(7) 0.6636(5) 0.7948(2) 0.060(2) Uani 1 1 d . . .
H27 H 0.3161 0.6626 0.7810 0.071 Uiso 1 1 calc R . .
C28 C 0.1344(7) 0.6249(5) 0.78316(19) 0.0501(19) Uani 1 1 d . . .
H28 H 0.1377 0.5967 0.7614 0.060 Uiso 1 1 calc R . .
C29 C -0.2438(5) 0.4847(4) 0.61857(16) 0.0315(14) Uani 1 1 d . . .
O29 O -0.2474(4) 0.5493(3) 0.60828(14) 0.0444(12) Uani 1 1 d . . .
C30 C -0.4455(8) 0.4623(5) 0.5947(2) 0.069(3) Uani 1 1 d . . .
H30A H -0.4762 0.5069 0.6079 0.104 Uiso 1 1 calc R . .
H30B H -0.5114 0.4231 0.5942 0.104 Uiso 1 1 calc R . .
H30C H -0.4240 0.4771 0.5701 0.104 Uiso 1 1 calc R . .
O30 O -0.3344(4) 0.4321(3) 0.61236(14) 0.0477(12) Uani 1 1 d . . .
C31 C 0.2883(5) 0.4610(3) 0.66311(16) 0.0260(13) Uani 1 1 d . . .
N31 N 0.2928(4) 0.5303(3) 0.67603(12) 0.0255(11) Uani 1 1 d . . .
O31 O 0.2183(4) 0.4382(2) 0.63776(11) 0.0295(9) Uani 1 1 d . . .
C32 C 0.4269(6) 0.4541(3) 0.71229(17) 0.0327(15) Uani 1 1 d . . .
H32A H 0.5201 0.4506 0.7122 0.039 Uiso 1 1 calc R . .
H32B H 0.3943 0.4343 0.7353 0.039 Uiso 1 1 calc R . .
N32 N 0.3717(5) 0.4129(3) 0.68161(13) 0.0309(12) Uani 1 1 d . . .
C33 C 0.3821(6) 0.5368(4) 0.70556(16) 0.0312(14) Uani 1 1 d . . .
H33 H 0.3402 0.5582 0.7274 0.037 Uiso 1 1 calc R . .
C34 C 0.4157(6) 0.3404(4) 0.67397(17) 0.0350(15) Uani 1 1 d . . .
O34 O 0.4948(5) 0.3111(3) 0.69377(15) 0.0593(15) Uani 1 1 d . . .
C35 C 0.3673(6) 0.3000(3) 0.64140(18) 0.0355(16) Uani 1 1 d . . .
H35 H 0.2848 0.3170 0.6312 0.043 Uiso 1 1 calc R . .
C36 C 0.4665(7) 0.2737(4) 0.6160(2) 0.0467(18) Uani 1 1 d . . .
H36 H 0.5278 0.2857 0.5983 0.056 Uiso 1 1 calc R . .
C37 C 0.4021(6) 0.2162(4) 0.63803(17) 0.0364(15) Uani 1 1 d . . .
H37 H 0.4530 0.1952 0.6583 0.044 Uiso 1 1 calc R . .
C38 C 0.3105(6) 0.1616(4) 0.62160(16) 0.0356(15) Uani 1 1 d . . .
C39 C 0.3071(7) 0.0870(4) 0.63387(17) 0.0402(16) Uani 1 1 d . . .
H39 H 0.3615 0.0722 0.6529 0.048 Uiso 1 1 calc R . .
C40 C 0.2253(8) 0.0329(4) 0.61885(19) 0.052(2) Uani 1 1 d . . .
H40 H 0.2264 -0.0186 0.6267 0.063 Uiso 1 1 calc R . .
C41 C 0.1424(8) 0.0564(5) 0.5921(2) 0.053(2) Uani 1 1 d . . .
H41 H 0.0827 0.0216 0.5826 0.064 Uiso 1 1 calc R . .
O41 O -0.2725(4) 0.4899(3) 0.74642(11) 0.0418(11) Uani 1 1 d . . .
C42 C 0.1468(7) 0.1299(5) 0.5796(2) 0.052(2) Uani 1 1 d . . .
H42 H 0.0912 0.1444 0.5608 0.062 Uiso 1 1 calc R . .
C43 C 0.2305(7) 0.1841(4) 0.59349(18) 0.0479(18) Uani 1 1 d . . .
H43 H 0.2332 0.2345 0.5842 0.058 Uiso 1 1 calc R . .
C44 C 0.4943(7) 0.5872(4) 0.6940(2) 0.0433(18) Uani 1 1 d . . .
O44 O 0.5532(5) 0.5789(4) 0.66778(16) 0.0689(17) Uani 1 1 d . . .
C45 C 0.6162(10) 0.6949(5) 0.7100(3) 0.103(4) Uani 1 1 d . . .
H45A H 0.6889 0.6657 0.7014 0.155 Uiso 1 1 calc R . .
H45B H 0.6396 0.7227 0.7318 0.155 Uiso 1 1 calc R . .
H45C H 0.5898 0.7313 0.6915 0.155 Uiso 1 1 calc R . .
O45 O 0.5134(5) 0.6435(3) 0.71781(18) 0.0705(18) Uani 1 1 d . . .
C46 C 0.3224(6) 0.6025(3) 0.58980(15) 0.0264(13) Uani 1 1 d . . .
N46 N 0.3070(5) 0.6422(3) 0.61912(12) 0.0257(11) Uani 1 1 d . . .
O46 O 0.2607(4) 0.5447(2) 0.58060(10) 0.0254(9) Uani 1 1 d . . .
C47 C 0.4917(6) 0.6868(4) 0.58999(17) 0.0342(15) Uani 1 1 d . . .
H47A H 0.5150 0.7313 0.5751 0.041 Uiso 1 1 calc R . .
H47B H 0.5688 0.6653 0.6010 0.041 Uiso 1 1 calc R . .
N47 N 0.4235(4) 0.6290(3) 0.56883(13) 0.0281(12) Uani 1 1 d . . .
C48 C 0.3923(6) 0.7087(3) 0.61895(16) 0.0319(14) Uani 1 1 d . . .
H48 H 0.4347 0.7131 0.6428 0.038 Uiso 1 1 calc R . .
C49 C 0.4713(6) 0.6056(4) 0.53666(16) 0.0355(15) Uani 1 1 d . . .
O49 O 0.5704(4) 0.6325(3) 0.52547(13) 0.0469(13) Uani 1 1 d . . .
C50 C 0.3996(6) 0.5488(4) 0.51544(17) 0.0395(16) Uani 1 1 d . D .
H50 H 0.3138 0.5347 0.5244 0.047 Uiso 1 1 calc R . .
C51 C 0.4180(8) 0.5507(6) 0.47546(19) 0.063(2) Uani 1 1 d . D .
H51 H 0.4037 0.5754 0.4532 0.076 Uiso 1 1 calc R . .
C52 C 0.4744(8) 0.4868(5) 0.4957(2) 0.064(2) Uani 1 1 d D . .
H52 H 0.5673 0.4943 0.4988 0.077 Uiso 1 1 calc R C 1
C53 C 0.4373(11) 0.4007(5) 0.5010(3) 0.046(4) Uiso 0.46 1 d PGD D 1
C54 C 0.3131(11) 0.3828(7) 0.4925(3) 0.073(5) Uiso 0.46 1 d PG D 1
H54 H 0.2561 0.4221 0.4858 0.087 Uiso 0.46 1 calc PR D 1
C55 C 0.2724(10) 0.3076(8) 0.4937(4) 0.121(10) Uiso 0.46 1 d PG D 1
H55 H 0.1876 0.2954 0.4878 0.145 Uiso 0.46 1 calc PR D 1
C56 C 0.3559(14) 0.2501(6) 0.5035(4) 0.088(7) Uiso 0.46 1 d PG D 1
H56 H 0.3281 0.1987 0.5043 0.106 Uiso 0.46 1 calc PR D 1
C57 C 0.4800(13) 0.2680(6) 0.5120(4) 0.076(6) Uiso 0.46 1 d PG D 1
H57 H 0.5371 0.2287 0.5187 0.091 Uiso 0.46 1 calc PR D 1
C58 C 0.5207(9) 0.3432(7) 0.5108(4) 0.067(5) Uiso 0.46 1 d PG D 1
H58 H 0.6056 0.3554 0.5166 0.080 Uiso 0.46 1 calc PR D 1
C53A C 0.4185(12) 0.4122(5) 0.4876(3) 0.062(5) Uiso 0.54 1 d PGD D 2
C54A C 0.3273(13) 0.3986(7) 0.4616(4) 0.110(7) Uiso 0.54 1 d PG D 2
H54A H 0.2962 0.4395 0.4474 0.132 Uiso 0.54 1 calc PR D 2
C55A C 0.2817(13) 0.3252(9) 0.4563(4) 0.142(10) Uiso 0.54 1 d PG D 2
H55A H 0.2194 0.3159 0.4385 0.171 Uiso 0.54 1 calc PR D 2
C56A C 0.3273(14) 0.2654(6) 0.4770(4) 0.111(7) Uiso 0.54 1 d PG D 2
H56A H 0.2961 0.2152 0.4734 0.133 Uiso 0.54 1 calc PR D 2
C57A C 0.4184(14) 0.2790(5) 0.5030(3) 0.075(5) Uiso 0.54 1 d PG D 2
H57A H 0.4495 0.2381 0.5172 0.090 Uiso 0.54 1 calc PR D 2
C58A C 0.4640(11) 0.3524(6) 0.5083(3) 0.064(4) Uiso 0.54 1 d PG D 2
H58A H 0.5263 0.3617 0.5261 0.077 Uiso 0.54 1 calc PR D 2
C59 C 0.3200(7) 0.7817(4) 0.61108(19) 0.0389(15) Uani 1 1 d . . .
O59 O 0.3017(6) 0.8313(3) 0.63158(15) 0.0660(16) Uani 1 1 d . . .
C60 C 0.2142(9) 0.8489(5) 0.5650(3) 0.070(3) Uani 1 1 d . . .
H60A H 0.2677 0.8941 0.5680 0.105 Uiso 1 1 calc R . .
H60B H 0.1372 0.8550 0.5792 0.105 Uiso 1 1 calc R . .
H60C H 0.1920 0.8430 0.5396 0.105 Uiso 1 1 calc R . .
O60 O 0.2815(5) 0.7826(3) 0.57697(13) 0.0487(13) Uani 1 1 d . . .
C61 C 0.2713(7) 0.7540(4) 0.71182(19) 0.0447(17) Uani 1 1 d . . .
N61 N 0.2422(5) 0.7025(3) 0.69542(13) 0.0307(12) Uani 1 1 d . . .
C62 C 0.3038(12) 0.8183(5) 0.7332(3) 0.095(4) Uani 1 1 d . . .
H62A H 0.3767 0.8442 0.7226 0.143 Uiso 1 1 calc R . .
H62B H 0.3248 0.8014 0.7575 0.143 Uiso 1 1 calc R . .
H62C H 0.2321 0.8535 0.7341 0.143 Uiso 1 1 calc R . .
C63 C 0.0913(11) 0.3642(5) 0.5711(3) 0.102(4) Uani 1 1 d . . .
H63A H 0.1828 0.3721 0.5711 0.154 Uiso 1 1 calc R . .
H63B H 0.0670 0.3355 0.5496 0.154 Uiso 1 1 calc R . .
H63C H 0.0669 0.3355 0.5925 0.154 Uiso 1 1 calc R . .
O63 O 0.0322(4) 0.4326(2) 0.57109(12) 0.0386(11) Uani 1 1 d . . .
C71 C 0.4783(14) 0.4513(8) 0.8167(4) 0.125(5) Uiso 1 1 d . . .
H71A H 0.5565 0.4308 0.8269 0.188 Uiso 1 1 calc R . .
H71B H 0.4336 0.4109 0.8038 0.188 Uiso 1 1 calc R . .
H71C H 0.4246 0.4707 0.8361 0.188 Uiso 1 1 calc R . .
O71 O 0.5097(9) 0.5163(6) 0.7908(3) 0.129(3) Uiso 1 1 d . . .
H71 H 0.5631 0.5012 0.7758 0.194 Uiso 1 1 calc R . .
C72 C 0.8453(16) 0.4522(9) 0.4934(4) 0.146(6) Uiso 1 1 d . . .
H72A H 0.7924 0.4341 0.5132 0.219 Uiso 1 1 calc R . .
H72B H 0.8208 0.4261 0.4713 0.219 Uiso 1 1 calc R . .
H72C H 0.8339 0.5072 0.4905 0.219 Uiso 1 1 calc R . .
O72 O 0.9742(12) 0.4363(8) 0.5011(3) 0.165(4) Uiso 1 1 d . . .
H72 H 0.9795 0.4141 0.5210 0.248 Uiso 1 1 calc R . .
C73 C 0.143(2) 0.4091(13) 0.4095(6) 0.239(11) Uiso 1 1 d . . .
H73A H 0.2351 0.4088 0.4068 0.358 Uiso 1 1 calc R . .
H73B H 0.1042 0.4261 0.3870 0.358 Uiso 1 1 calc R . .
H73C H 0.1138 0.3576 0.4152 0.358 Uiso 1 1 calc R . .
O73 O 0.105(2) 0.4657(9) 0.4409(4) 0.231(6) Uiso 1 1 d . . .
H73 H 0.0892 0.5089 0.4323 0.347 Uiso 1 1 calc R . .

loop_
_atom_site_aniso_label
_atom_site_aniso_U_11
_atom_site_aniso_U_22
_atom_site_aniso_U_33
_atom_site_aniso_U_23
_atom_site_aniso_U_13
_atom_site_aniso_U_12
Rh1 0.0146(2) 0.0299(2) 0.0270(2) -0.0005(2) 0.00003(18) -0.00112(19)
Rh2 0.0148(2) 0.0298(2) 0.0267(2) 0.0001(2) -0.00081(19) -0.00094(19)
C1 0.021(3) 0.034(3) 0.022(3) 0.005(3) 0.000(2) 0.004(2)
N1 0.019(2) 0.024(3) 0.028(2) 0.001(2) 0.0025(19) 0.005(2)
O1 0.020(2) 0.033(2) 0.034(2) 0.0013(19) -0.0011(18) 0.0054(17)
C2 0.020(3) 0.043(4) 0.033(3) 0.004(3) -0.001(2) 0.005(3)
N2 0.022(3) 0.032(3) 0.028(3) -0.003(2) 0.001(2) 0.005(2)
C3 0.033(3) 0.030(3) 0.025(3) 0.001(3) -0.005(2) 0.005(3)
C4 0.027(3) 0.042(4) 0.028(3) 0.002(3) 0.005(3) 0.004(3)
O4 0.047(3) 0.051(3) 0.049(3) -0.003(2) -0.014(2) 0.023(2)
C5 0.027(3) 0.038(4) 0.034(3) -0.003(3) 0.001(3) 0.004(3)
C6 0.059(5) 0.029(4) 0.053(4) 0.002(3) 0.004(4) -0.004(4)
C7 0.033(3) 0.033(3) 0.040(4) -0.006(3) 0.002(3) 0.007(3)
C8 0.024(3) 0.039(4) 0.043(4) -0.004(3) 0.008(3) 0.003(3)
C9 0.043(4) 0.045(4) 0.042(4) -0.008(3) -0.005(3) -0.002(3)
C10 0.051(5) 0.056(5) 0.039(4) 0.009(4) 0.002(3) 0.001(4)
C11 0.034(4) 0.066(5) 0.050(4) -0.006(4) -0.010(3) -0.001(4)
C12 0.038(4) 0.063(5) 0.045(4) -0.025(4) 0.003(3) -0.002(4)
C13 0.036(4) 0.049(4) 0.057(5) -0.016(4) -0.001(3) 0.014(3)
C14 0.022(7) 0.043(12) 0.061(10) -0.024(9) -0.008(5) 0.000(8)
C15 0.033(6) 0.060(8) 0.022(5) 0.010(5) -0.007(5) -0.003(5)
O15 0.026(4) 0.061(5) 0.030(4) 0.007(3) 0.000(3) -0.010(4)
C16 0.013(3) 0.023(3) 0.034(3) 0.000(3) 0.002(2) -0.002(2)
N16 0.018(2) 0.034(3) 0.028(3) 0.003(2) -0.0033(19) 0.000(2)
O16 0.019(2) 0.047(3) 0.024(2) -0.0012(19) 0.0021(17) -0.0030(19)
C17 0.023(3) 0.041(4) 0.034(3) 0.006(3) -0.003(3) -0.007(3)
N17 0.023(3) 0.038(3) 0.028(3) 0.002(2) 0.000(2) -0.006(2)
C18 0.017(3) 0.037(4) 0.039(4) 0.000(3) -0.003(2) -0.010(2)
C19 0.028(3) 0.039(4) 0.029(3) 0.003(3) -0.003(3) 0.003(3)
C20 0.027(3) 0.039(4) 0.034(3) -0.002(3) 0.011(3) -0.003(3)
C21 0.031(4) 0.086(6) 0.033(4) -0.013(4) 0.006(3) 0.006(4)
C22 0.029(4) 0.054(4) 0.039(4) 0.002(3) 0.003(3) -0.012(3)
C23 0.031(3) 0.050(4) 0.029(3) -0.003(3) -0.003(3) -0.004(3)
C24 0.039(4) 0.077(6) 0.054(5) -0.007(4) 0.001(4) -0.012(4)
C25 0.060(6) 0.122(8) 0.050(5) -0.025(5) -0.002(4) -0.019(6)
C26 0.042(5) 0.117(8) 0.063(6) -0.006(6) -0.007(4) -0.024(5)
C27 0.023(4) 0.088(6) 0.068(5) 0.000(5) 0.003(4) -0.011(4)
C28 0.038(4) 0.072(5) 0.040(4) 0.001(4) -0.006(3) -0.003(4)
C29 0.014(3) 0.045(4) 0.035(3) 0.003(3) -0.003(2) -0.006(3)
O29 0.028(2) 0.038(3) 0.067(3) 0.016(2) -0.008(2) -0.011(2)
C30 0.060(5) 0.061(6) 0.086(6) 0.014(5) -0.047(5) -0.010(4)
O30 0.037(3) 0.044(3) 0.062(3) 0.011(2) -0.018(3) -0.011(2)
C31 0.010(3) 0.033(3) 0.035(3) 0.009(3) -0.003(2) -0.003(2)
N31 0.016(2) 0.034(3) 0.026(2) 0.001(2) -0.0005(19) 0.002(2)
O31 0.023(2) 0.023(2) 0.043(3) -0.0022(19) -0.0068(19) 0.0003(17)
C32 0.028(4) 0.033(4) 0.037(4) -0.002(3) -0.008(3) -0.008(3)
N32 0.023(3) 0.032(3) 0.038(3) -0.002(2) -0.011(2) -0.002(2)
C33 0.025(3) 0.039(4) 0.029(3) 0.003(3) -0.007(3) -0.003(3)
C34 0.028(4) 0.033(4) 0.044(4) 0.000(3) -0.008(3) 0.007(3)
O34 0.053(3) 0.052(3) 0.072(4) -0.011(3) -0.039(3) 0.019(3)
C35 0.028(4) 0.027(3) 0.052(4) -0.001(3) -0.010(3) 0.007(3)
C36 0.044(4) 0.038(4) 0.058(5) 0.006(4) 0.011(4) 0.008(3)
C37 0.029(3) 0.040(4) 0.040(4) -0.008(3) -0.007(3) 0.006(3)
C38 0.031(4) 0.044(4) 0.032(3) -0.004(3) -0.002(3) 0.005(3)
C39 0.047(4) 0.035(4) 0.039(4) -0.003(3) -0.002(3) 0.003(3)
C40 0.071(5) 0.042(4) 0.044(4) -0.009(3) 0.007(4) -0.008(4)
C41 0.062(6) 0.053(5) 0.046(4) -0.016(4) 0.001(4) -0.015(4)
O41 0.027(2) 0.057(3) 0.042(3) 0.006(2) 0.0117(19) -0.013(2)
C42 0.048(5) 0.060(5) 0.047(4) -0.015(4) -0.015(3) 0.004(4)
C43 0.063(5) 0.038(4) 0.042(4) 0.003(3) -0.002(4) 0.008(4)
C44 0.028(4) 0.035(4) 0.067(5) 0.008(4) -0.022(4) -0.004(3)
O44 0.042(3) 0.103(5) 0.062(4) 0.015(3) 0.007(3) -0.019(3)
C45 0.088(8) 0.048(5) 0.173(11) 0.024(6) -0.078(8) -0.020(5)
O45 0.052(4) 0.045(3) 0.115(5) -0.005(3) -0.039(3) -0.009(3)
C46 0.019(3) 0.030(3) 0.029(3) 0.010(3) -0.001(3) -0.005(3)
N46 0.022(3) 0.026(3) 0.028(3) 0.001(2) 0.003(2) -0.004(2)
O46 0.021(2) 0.025(2) 0.030(2) -0.0030(17) 0.0050(17) -0.0024(17)
C47 0.028(3) 0.038(4) 0.037(4) -0.007(3) 0.011(3) -0.012(3)
N47 0.013(2) 0.038(3) 0.033(3) -0.002(2) 0.0033(19) -0.001(2)
C48 0.024(3) 0.034(3) 0.037(4) -0.004(3) 0.005(3) -0.006(3)
C49 0.025(3) 0.050(4) 0.032(3) 0.006(3) 0.001(3) -0.001(3)
O49 0.023(3) 0.064(4) 0.054(3) -0.001(2) 0.013(2) -0.011(2)
C50 0.023(3) 0.057(4) 0.038(4) -0.004(3) 0.012(3) 0.003(3)
C51 0.063(6) 0.100(7) 0.028(4) -0.012(4) 0.000(4) -0.003(5)
C52 0.049(5) 0.074(6) 0.070(5) -0.030(5) 0.027(4) -0.020(5)
C59 0.036(4) 0.038(4) 0.043(4) 0.000(3) 0.004(4) -0.008(3)
O59 0.100(5) 0.031(3) 0.067(4) -0.009(3) 0.005(3) 0.004(3)
C60 0.065(6) 0.057(5) 0.087(7) 0.023(5) 0.002(5) 0.013(4)
O60 0.044(3) 0.055(3) 0.047(3) 0.005(2) -0.005(2) 0.016(2)
C61 0.042(4) 0.049(5) 0.044(4) -0.012(4) 0.002(3) 0.003(4)
N61 0.026(3) 0.034(3) 0.033(3) 0.000(2) -0.002(2) 0.001(2)
C62 0.118(9) 0.059(6) 0.109(8) -0.036(6) 0.002(7) -0.038(7)
C63 0.106(9) 0.064(6) 0.137(9) -0.054(6) -0.071(8) 0.048(6)
O63 0.037(3) 0.032(3) 0.046(3) -0.008(2) -0.009(2) 0.003(2)

loop_
_geom_bond_atom_site_label_1
_geom_bond_atom_site_label_2
_geom_bond_distance
_geom_bond_site_symmetry_2
_geom_bond_publ_flag
Rh1 N46 2.003(5) . ?
Rh1 N31 2.026(5) . ?
Rh1 O1 2.067(4) . ?
Rh1 O16 2.085(4) . ?
Rh1 N61 2.201(5) . ?
Rh1 Rh2 2.4564(6) . ?
Rh2 N16 2.014(5) . ?
Rh2 N1 2.018(5) . ?
Rh2 O46 2.066(4) . ?
Rh2 O31 2.083(4) . ?
Rh2 O63 2.339(4) . ?
C1 O1 1.267(7) . ?
C1 N1 1.302(8) . ?
C1 N2 1.416(7) . ?
N1 C3 1.455(7) . ?
C2 N2 1.461(8) . ?
C2 C3 1.527(8) . ?
C2 H2A 0.9900 . ?
C2 H2B 0.9900 . ?
N2 C4 1.362(8) . ?
C3 C14A 1.506(15) . ?
C3 C14 1.556(12) . ?
C3 H3 1.0000 . ?
C4 O4 1.256(7) . ?
C4 C5 1.453(9) . ?
C5 C6 1.537(9) . ?
C5 C7 1.558(8) . ?
C5 H5 1.0000 . ?
C6 C7 1.512(9) . ?
C6 H6 0.9500 . ?
C7 C8 1.454(9) . ?
C7 H7 1.0000 . ?
C8 C13 1.387(9) . ?
C8 C9 1.398(9) . ?
C9 C10 1.385(9) . ?
C9 H9 0.9500 . ?
C10 C11 1.336(10) . ?
C10 H10 0.9500 . ?
C11 C12 1.407(11) . ?
C11 H11 0.9500 . ?
C12 C13 1.393(10) . ?
C12 H12 0.9500 . ?
C13 H13 0.9500 . ?
C14 O14 1.266(17) . ?
C14 O15 1.279(16) . ?
C15 O15 1.440(10) . ?
C15 H15A 0.9800 . ?
C15 H15B 0.9800 . ?
C15 H15C 0.9800 . ?
C14A O14A 1.24(2) . ?
C14A O15A 1.249(18) . ?
C15A O15A 1.470(16) . ?
C15A H15D 0.9800 . ?
C15A H15E 0.9800 . ?
C15A H15F 0.9800 . ?
C16 O16 1.260(7) . ?
C16 N16 1.331(7) . ?
C16 N17 1.408(7) . ?
N16 C18 1.456(7) . ?
C17 N17 1.452(8) . ?
C17 C18 1.553(8) . ?
C17 H17A 0.9900 . ?
C17 H17B 0.9900 . ?
N17 C19 1.362(7) . ?
C18 C29 1.542(8) . ?
C18 H18 1.0000 . ?
C19 O41 1.237(7) . ?
C19 C20 1.484(9) . ?
C19 H19 1.0000 . ?
C20 C21 1.521(9) . ?
C20 C22 1.522(9) . ?
C20 H20 1.0000 . ?
C21 C22 1.503(10) . ?
C21 H21A 0.9900 . ?
C21 H21B 0.9900 . ?
C22 C23 1.501(9) . ?
C22 H22 1.0000 . ?
C23 C24 1.377(10) . ?
C23 C28 1.380(10) . ?
C24 C25 1.413(11) . ?
C24 H24 0.9500 . ?
C25 C26 1.355(12) . ?
C25 H25 0.9500 . ?
C26 C27 1.413(12) . ?
C26 H26 0.9500 . ?
C27 C28 1.387(10) . ?
C27 H27 0.9500 . ?
C28 H28 0.9500 . ?
C29 O29 1.198(8) . ?
C29 O30 1.351(7) . ?
C30 O30 1.449(9) . ?
C30 H30A 0.9800 . ?
C30 H30B 0.9800 . ?
C30 H30C 0.9800 . ?
C31 O31 1.267(6) . ?
C31 N31 1.309(8) . ?
C31 N32 1.404(7) . ?
N31 C33 1.457(7) . ?
C32 N32 1.475(7) . ?
C32 C33 1.548(9) . ?
C32 H32A 0.9900 . ?
C32 H32B 0.9900 . ?
N32 C34 1.386(8) . ?
C33 C44 1.543(9) . ?
C33 H33 1.0000 . ?
C34 O34 1.229(7) . ?
C34 C35 1.497(9) . ?
C35 C36 1.488(10) . ?
C35 C37 1.521(9) . ?
C35 H35 1.0000 . ?
C36 C37 1.470(10) . ?
C36 H36 0.9500 . ?
C37 C38 1.495(9) . ?
C37 H37 1.0000 . ?
C38 C39 1.388(9) . ?
C38 C43 1.405(9) . ?
C39 C40 1.403(10) . ?
C39 H39 0.9500 . ?
C40 C41 1.391(11) . ?
C40 H40 0.9500 . ?
C41 C42 1.372(11) . ?
C41 H41 0.9500 . ?
C42 C43 1.401(10) . ?
C42 H42 0.9500 . ?
C43 H43 0.9500 . ?
C44 O44 1.169(9) . ?
C44 O45 1.345(9) . ?
C45 O45 1.445(11) . ?
C45 H45A 0.9800 . ?
C45 H45B 0.9800 . ?
C45 H45C 0.9800 . ?
C46 O46 1.256(7) . ?
C46 N46 1.307(7) . ?
C46 N47 1.406(7) . ?
N46 C48 1.476(7) . ?
C47 N47 1.476(8) . ?
C47 C48 1.557(8) . ?
C47 H47A 0.9900 . ?
C47 H47B 0.9900 . ?
N47 C49 1.366(8) . ?
C48 C59 1.521(9) . ?
C48 H48 1.0000 . ?
C49 O49 1.224(7) . ?
C49 C50 1.482(10) . ?
C50 C51 1.504(10) . ?
C50 C52 1.537(10) . ?
C50 H50 1.0000 . ?
C51 C52 1.479(13) . ?
C51 H51 0.9500 . ?
C52 C53A 1.468(12) . ?
C52 C53 1.574(12) . ?
C52 H52 1.0000 . ?
C53 C54 1.3900 . ?
C53 C58 1.3900 . ?
C54 C55 1.3900 . ?
C54 H54 0.9500 . ?
C55 C56 1.3900 . ?
C55 H55 0.9500 . ?
C56 C57 1.3900 . ?
C56 H56 0.9500 . ?
C57 C58 1.3900 . ?
C57 H57 0.9500 . ?
C58 H58 0.9500 . ?
C53A C54A 1.3900 . ?
C53A C58A 1.3900 . ?
C54A C55A 1.3900 . ?
C54A H54A 0.9500 . ?
C55A C56A 1.3900 . ?
C55A H55A 0.9500 . ?
C56A C57A 1.3900 . ?
C56A H56A 0.9500 . ?
C57A C58A 1.3900 . ?
C57A H57A 0.9500 . ?
C58A H58A 0.9500 . ?
C59 O59 1.175(8) . ?
C59 O60 1.337(8) . ?
C60 O60 1.436(9) . ?
C60 H60A 0.9800 . ?
C60 H60B 0.9800 . ?
C60 H60C 0.9800 . ?
C61 N61 1.133(8) . ?
C61 C62 1.424(11) . ?
C62 H62A 0.9800 . ?
C62 H62B 0.9800 . ?
C62 H62C 0.9800 . ?
C63 O63 1.355(9) . ?
C63 H63A 0.9800 . ?
C63 H63B 0.9800 . ?
C63 H63C 0.9800 . ?
C71 O71 1.531(14) . ?
C71 H71A 0.9800 . ?
C71 H71B 0.9800 . ?
C71 H71C 0.9800 . ?
O71 H71 0.8400 . ?
C72 O72 1.424(18) . ?
C72 H72A 0.9800 . ?
C72 H72B 0.9800 . ?
C72 H72C 0.9800 . ?
O72 H72 0.8400 . ?
C73 O73 1.59(2) . ?
C73 H73A 0.9800 . ?
C73 H73B 0.9800 . ?
C73 H73C 0.9800 . ?
O73 H73 0.8400 . ?
